data_7037085
loop_
_publ_author_name
'Peel, Andrew J.'
'Hedidi, Madani'
'Bentabed-Ababsa, Ghenia'
'Roisnel, Thierry'
'Mongin, Florence'
'Wheatley, Andrew E. H.'

_publ_section_title
;
 Extending motifs in lithiocuprate chemistry: unexpected structural
 diversity in thiocyanate complexes.
;
_journal_issue 14
_journal_name_full 'Dalton transactions (Cambridge, England : 2003)'
_journal_page_first 6094
_journal_page_last 6104
_journal_paper_doi 10.1039/c5dt03882k
_journal_volume 45
_journal_year 2016
_chemical_formula_moiety 'C48 H92 Cu2 Li4 N6 O2 S2'
_chemical_formula_sum 'C48 H92 Cu2 Li4 N6 O2 S2'
_chemical_formula_weight 1004.23
_space_group_crystal_system monoclinic
_space_group_IT_number 14
_space_group_name_Hall '-P 2ybc'
_space_group_name_H-M_alt 'P 1 21/c 1'
_symmetry_space_group_name_Hall '-P 2ybc'
_symmetry_space_group_name_H-M 'P 1 21/c 1'
_atom_sites_solution_hydrogens geom
_audit_creation_method SHELXL-2014/7
_audit_update_record
;
2015-10-05 deposited with the CCDC.
2015-10-30 downloaded from the CCDC.
;
_cell_angle_alpha 90
_cell_angle_beta 100.199(2)
_cell_angle_gamma 90
_cell_formula_units_Z 2
_cell_length_a 15.8974(7)
_cell_length_b 8.1755(3)
_cell_length_c 22.0201(9)
_cell_measurement_reflns_used 9831
_cell_measurement_temperature 180(2)
_cell_measurement_theta_max 66.30
_cell_measurement_theta_min 2.824
_cell_volume 2816.7(2)
_computing_cell_refinement 'SAINT (Bruker, 2014)'
_computing_data_collection 'APEX2 (Bruker, 2014)'
_computing_data_reduction SAINT
_computing_molecular_graphics 'Mercury (Macrae et al., 2008)'
_computing_publication_material SHELXL
_computing_structure_refinement 'SHELXL (Sheldrick, 2015)'
_computing_structure_solution 'SHELXT (Sheldrick, 2015)'
_diffrn_ambient_temperature 180(2)
_diffrn_measured_fraction_theta_full 0.996
_diffrn_measured_fraction_theta_max 0.996
_diffrn_measurement_device_type 'Bruker D8-QUEST PHOTON-100'
_diffrn_measurement_method '\w and \f-scans'
_diffrn_radiation_type CuK\a
_diffrn_radiation_wavelength 1.5418
_diffrn_reflns_av_R_equivalents 0.0495
_diffrn_reflns_av_unetI/netI 0.0283
_diffrn_reflns_Laue_measured_fraction_full 0.996
_diffrn_reflns_Laue_measured_fraction_max 0.996
_diffrn_reflns_limit_h_max 18
_diffrn_reflns_limit_h_min -17
_diffrn_reflns_limit_k_max 8
_diffrn_reflns_limit_k_min -9
_diffrn_reflns_limit_l_max 26
_diffrn_reflns_limit_l_min -26
_diffrn_reflns_number 41304
_diffrn_reflns_point_group_measured_fraction_full 0.996
_diffrn_reflns_point_group_measured_fraction_max 0.996
_diffrn_reflns_theta_full 66.556
_diffrn_reflns_theta_max 66.556
_diffrn_reflns_theta_min 2.824
_diffrn_source 'Incoatec I\mS Cu microsource'
_exptl_absorpt_coefficient_mu 1.912
_exptl_absorpt_correction_T_max 0.753
_exptl_absorpt_correction_T_min 0.651
_exptl_absorpt_correction_type multi-scan
_exptl_absorpt_process_details 'SADABS (Bruker, 2014)'
_exptl_crystal_colour colourless
_exptl_crystal_density_diffrn 1.184
_exptl_crystal_description block
_exptl_crystal_F_000 1080
_exptl_crystal_size_max 0.120
_exptl_crystal_size_mid 0.120
_exptl_crystal_size_min 0.060
_refine_diff_density_max 0.545
_refine_diff_density_min -0.394
_refine_diff_density_rms 0.055
_refine_ls_extinction_method none
_refine_ls_goodness_of_fit_ref 1.037
_refine_ls_hydrogen_treatment constr
_refine_ls_matrix_type full
_refine_ls_number_parameters 297
_refine_ls_number_reflns 4945
_refine_ls_number_restraints 0
_refine_ls_restrained_S_all 1.037
_refine_ls_R_factor_all 0.0466
_refine_ls_R_factor_gt 0.0360
_refine_ls_shift/su_max 0.001
_refine_ls_shift/su_mean 0.000
_refine_ls_structure_factor_coef Fsqd
_refine_ls_weighting_details 'w=1/[\s^2^(Fo^2^)+(0.0475P)^2^+2.0826P] where P=(Fo^2^+2Fc^2^)/3'
_refine_ls_weighting_scheme calc
_refine_ls_wR_factor_gt 0.0929
_refine_ls_wR_factor_ref 0.0980
_reflns_Friedel_coverage 0.000
_reflns_number_gt 4174
_reflns_number_total 4945
_reflns_threshold_expression 'I > 2\s(I)'
_cod_data_source_file c5dt03882k2.cif
_cod_data_source_block aw1419
_cod_depositor_comments 'Adding full bibliography for 7037082--7037087.cif.'
_cod_database_code 7037085
_shelx_shelxl_version_number 2014/7
_shelx_space_group_comment
;
The symmetry employed for this shelxl refinement is uniquely defined
by the following loop, which should always be used as a source of
symmetry information in preference to the above space-group names.
They are only intended as comments.
;
_shelx_estimated_absorpt_t_min 0.803
_shelx_estimated_absorpt_t_max 0.894

loop_
_space_group_symop_operation_xyz
'x, y, z'
'-x, y+1/2, -z+1/2'
'-x, -y, -z'
'x, -y-1/2, z-1/2'

loop_
_atom_site_label
_atom_site_type_symbol
_atom_site_fract_x
_atom_site_fract_y
_atom_site_fract_z
_atom_site_U_iso_or_equiv
_atom_site_adp_type
_atom_site_occupancy
_atom_site_site_symmetry_order
_atom_site_calc_flag
_atom_site_refinement_flags_posn
_atom_site_refinement_flags_adp
Cu1 Cu 0.79473(2) 0.55175(4) 0.56196(2) 0.02134(11) Uani 1 1 d . .
S1 S 0.46804(4) 0.48435(9) 0.61215(3) 0.04338(18) Uani 1 1 d . .
N2 N 0.76722(11) 0.4875(2) 0.47715(8) 0.0203(4) Uani 1 1 d . .
N1 N 0.80674(11) 0.6276(2) 0.64560(7) 0.0213(4) Uani 1 1 d . .
O1 O 0.62536(11) 0.8939(3) 0.64828(9) 0.0494(5) Uani 1 1 d . .
N3 N 0.59343(13) 0.6087(3) 0.55056(9) 0.0401(5) Uani 1 1 d . .
C5 C 0.87485(13) 0.7548(3) 0.65993(10) 0.0247(5) Uani 1 1 d . .
C19 C 0.54050(15) 0.5558(3) 0.57520(11) 0.0322(6) Uani 1 1 d . .
C4 C 0.88541(14) 0.8120(3) 0.72693(10) 0.0294(5) Uani 1 1 d . .
H4A H 0.9344 0.8883 0.7356 0.035 Uiso 1 1 calc R U
H4B H 0.8335 0.8725 0.7328 0.035 Uiso 1 1 calc R U
C14 C 0.78088(14) 0.3103(3) 0.46688(10) 0.0255(5) Uani 1 1 d . .
C2 C 0.82417(16) 0.5565(3) 0.75840(10) 0.0338(5) Uani 1 1 d . .
H2A H 0.7723 0.6142 0.7660 0.041 Uiso 1 1 calc R U
H2B H 0.8339 0.4622 0.7870 0.041 Uiso 1 1 calc R U
C10 C 0.79761(14) 0.6031(3) 0.43338(9) 0.0254(5) Uani 1 1 d . .
C11 C 0.76962(16) 0.5480(3) 0.36601(10) 0.0306(5) Uani 1 1 d . .
H11A H 0.7070 0.5618 0.3542 0.037 Uiso 1 1 calc R U
H11B H 0.7971 0.6195 0.3389 0.037 Uiso 1 1 calc R U
C7 C 0.84651(17) 0.9015(3) 0.61854(11) 0.0354(6) Uani 1 1 d . .
H7A H 0.7902 0.9383 0.6252 0.053 Uiso 1 1 calc R U
H7B H 0.8433 0.8700 0.5752 0.053 Uiso 1 1 calc R U
H7C H 0.8879 0.9906 0.6286 0.053 Uiso 1 1 calc R U
C3 C 0.90005(15) 0.6717(3) 0.77239(10) 0.0335(6) Uani 1 1 d . .
H3A H 0.9057 0.7138 0.8151 0.040 Uiso 1 1 calc R U
H3B H 0.9533 0.6131 0.7685 0.040 Uiso 1 1 calc R U
C1 C 0.80869(15) 0.4928(3) 0.69159(10) 0.0285(5) Uani 1 1 d . .
C16 C 0.72373(16) 0.2174(3) 0.50422(11) 0.0346(6) Uani 1 1 d . .
H16A H 0.6642 0.2512 0.4909 0.052 Uiso 1 1 calc R U
H16B H 0.7416 0.2420 0.5482 0.052 Uiso 1 1 calc R U
H16C H 0.7289 0.0996 0.4975 0.052 Uiso 1 1 calc R U
C6 C 0.96290(15) 0.7018(3) 0.64646(11) 0.0366(6) Uani 1 1 d . .
H6A H 0.9561 0.6568 0.6046 0.055 Uiso 1 1 calc R U
H6B H 0.9874 0.6182 0.6763 0.055 Uiso 1 1 calc R U
H6C H 1.0011 0.7967 0.6499 0.055 Uiso 1 1 calc R U
C15 C 0.87321(16) 0.2511(3) 0.48982(12) 0.0407(6) Uani 1 1 d . .
H15A H 0.8918 0.2854 0.5327 0.061 Uiso 1 1 calc R U
H15B H 0.9112 0.2987 0.4640 0.061 Uiso 1 1 calc R U
H15C H 0.8753 0.1315 0.4873 0.061 Uiso 1 1 calc R U
C9 C 0.71972(17) 0.4132(3) 0.67993(11) 0.0408(6) Uani 1 1 d . .
H9A H 0.6768 0.4940 0.6867 0.061 Uiso 1 1 calc R U
H9B H 0.7190 0.3211 0.7083 0.061 Uiso 1 1 calc R U
H9C H 0.7066 0.3736 0.6373 0.061 Uiso 1 1 calc R U
C13 C 0.75299(16) 0.2633(3) 0.39885(10) 0.0334(5) Uani 1 1 d . .
H13A H 0.7696 0.1484 0.3930 0.040 Uiso 1 1 calc R U
H13B H 0.6899 0.2703 0.3880 0.040 Uiso 1 1 calc R U
C17 C 0.89484(16) 0.6339(4) 0.44689(11) 0.0407(6) Uani 1 1 d . .
H17A H 0.9129 0.6598 0.4907 0.061 Uiso 1 1 calc R U
H17B H 0.9087 0.7258 0.4218 0.061 Uiso 1 1 calc R U
H17C H 0.9248 0.5356 0.4367 0.061 Uiso 1 1 calc R U
C18 C 0.75398(18) 0.7671(3) 0.43983(11) 0.0381(6) Uani 1 1 d . .
H18A H 0.6919 0.7537 0.4290 0.057 Uiso 1 1 calc R U
H18B H 0.7731 0.8473 0.4121 0.057 Uiso 1 1 calc R U
H18C H 0.7690 0.8056 0.4825 0.057 Uiso 1 1 calc R U
C12 C 0.79240(17) 0.3723(3) 0.35539(11) 0.0382(6) Uani 1 1 d . .
H12A H 0.8553 0.3589 0.3633 0.046 Uiso 1 1 calc R U
H12B H 0.7704 0.3412 0.3121 0.046 Uiso 1 1 calc R U
C8 C 0.87369(17) 0.3568(3) 0.68550(11) 0.0397(6) Uani 1 1 d . .
H8A H 0.8633 0.3148 0.6432 0.060 Uiso 1 1 calc R U
H8B H 0.8674 0.2678 0.7142 0.060 Uiso 1 1 calc R U
H8C H 0.9318 0.4013 0.6953 0.060 Uiso 1 1 calc R U
C23 C 0.48631(18) 0.9977(4) 0.60099(13) 0.0492(7) Uani 1 1 d . .
H23A H 0.4664 0.8891 0.5845 0.059 Uiso 1 1 calc R U
H23B H 0.4577 1.0820 0.5722 0.059 Uiso 1 1 calc R U
C24 C 0.58080(19) 1.0099(4) 0.60479(14) 0.0506(7) Uani 1 1 d . .
H24A H 0.5952 0.9892 0.5635 0.061 Uiso 1 1 calc R U
H24B H 0.5998 1.1220 0.6175 0.061 Uiso 1 1 calc R U
C20 C 0.6064(2) 0.9220(4) 0.70880(14) 0.0675(10) Uani 1 1 d . .
H20A H 0.6257 1.0330 0.7228 0.081 Uiso 1 1 calc R U
H20B H 0.6380 0.8420 0.7380 0.081 Uiso 1 1 calc R U
C22 C 0.4619(2) 1.0213(4) 0.66375(15) 0.0567(8) Uani 1 1 d . .
H22A H 0.4735 1.1356 0.6776 0.068 Uiso 1 1 calc R U
H22B H 0.4001 0.9999 0.6612 0.068 Uiso 1 1 calc R U
C21 C 0.5126(2) 0.9063(4) 0.70923(14) 0.0637(9) Uani 1 1 d . .
H21A H 0.5013 0.9306 0.7511 0.076 Uiso 1 1 calc R U
H21B H 0.4941 0.7925 0.6988 0.076 Uiso 1 1 calc R U
Li1 Li 0.6889(3) 0.7162(5) 0.62158(19) 0.0377(10) Uani 1 1 d . .
Li2 Li 0.6466(3) 0.5374(5) 0.47882(18) 0.0341(9) Uani 1 1 d . .

loop_
_atom_site_aniso_label
_atom_site_aniso_U_11
_atom_site_aniso_U_22
_atom_site_aniso_U_33
_atom_site_aniso_U_23
_atom_site_aniso_U_13
_atom_site_aniso_U_12
Cu1 0.02398(18) 0.02033(18) 0.01887(17) -0.00158(12) 0.00145(12) -0.00054(12)
S1 0.0329(3) 0.0642(5) 0.0317(3) -0.0001(3) 0.0019(3) -0.0093(3)
N2 0.0249(9) 0.0176(9) 0.0187(9) -0.0006(7) 0.0048(7) 0.0003(7)
N1 0.0214(9) 0.0228(10) 0.0182(9) -0.0003(7) 0.0000(7) -0.0012(7)
O1 0.0364(10) 0.0593(13) 0.0488(11) -0.0117(9) -0.0028(8) 0.0145(9)
N3 0.0231(11) 0.0631(15) 0.0340(11) -0.0114(10) 0.0042(9) -0.0018(10)
C5 0.0226(11) 0.0262(12) 0.0245(11) -0.0046(9) 0.0022(9) -0.0025(9)
C19 0.0246(12) 0.0414(15) 0.0268(12) -0.0123(10) -0.0052(10) 0.0053(10)
C4 0.0255(12) 0.0339(13) 0.0276(12) -0.0104(10) 0.0012(9) -0.0026(10)
C14 0.0296(12) 0.0200(12) 0.0265(11) -0.0030(9) 0.0040(9) 0.0032(9)
C2 0.0396(14) 0.0384(15) 0.0226(12) 0.0038(10) 0.0032(10) 0.0011(11)
C10 0.0315(12) 0.0241(12) 0.0206(11) 0.0007(9) 0.0051(9) -0.0050(9)
C11 0.0343(13) 0.0379(14) 0.0202(11) 0.0029(9) 0.0062(9) -0.0055(10)
C7 0.0444(15) 0.0259(13) 0.0339(13) -0.0013(10) 0.0015(11) -0.0087(11)
C3 0.0338(13) 0.0438(15) 0.0206(11) -0.0073(10) -0.0014(10) 0.0059(11)
C1 0.0334(13) 0.0279(12) 0.0220(11) 0.0026(9) -0.0010(9) -0.0018(10)
C16 0.0473(15) 0.0195(12) 0.0365(13) 0.0010(10) 0.0063(11) -0.0036(10)
C6 0.0254(12) 0.0509(16) 0.0345(13) -0.0099(11) 0.0081(10) -0.0059(11)
C15 0.0431(15) 0.0362(15) 0.0410(14) -0.0008(11) 0.0028(12) 0.0156(11)
C9 0.0465(16) 0.0415(16) 0.0317(13) 0.0093(11) -0.0002(11) -0.0177(12)
C13 0.0434(14) 0.0242(13) 0.0315(13) -0.0094(9) 0.0037(11) 0.0043(10)
C17 0.0358(14) 0.0544(18) 0.0314(13) 0.0039(12) 0.0042(11) -0.0172(12)
C18 0.0587(17) 0.0232(13) 0.0304(13) 0.0048(10) 0.0026(11) -0.0017(11)
C12 0.0420(15) 0.0493(16) 0.0240(12) -0.0106(11) 0.0077(11) 0.0054(12)
C8 0.0542(16) 0.0282(14) 0.0314(13) 0.0013(10) -0.0070(11) 0.0081(11)
C23 0.0464(17) 0.0430(16) 0.0536(18) 0.0004(13) -0.0040(13) 0.0140(13)
C24 0.0536(18) 0.0425(17) 0.0575(19) 0.0031(13) 0.0145(14) 0.0023(13)
C20 0.078(2) 0.072(2) 0.0420(17) -0.0216(16) -0.0186(16) 0.0291(18)
C22 0.0484(18) 0.056(2) 0.067(2) -0.0096(16) 0.0159(15) 0.0112(14)
C21 0.090(3) 0.063(2) 0.0431(17) -0.0043(15) 0.0262(17) 0.0147(18)
Li1 0.030(2) 0.045(3) 0.036(2) -0.0064(18) -0.0003(17) 0.0037(18)
Li2 0.029(2) 0.045(3) 0.029(2) -0.0058(17) 0.0057(17) 0.0030(17)

loop_
_atom_type_symbol
_atom_type_description
_atom_type_scat_dispersion_real
_atom_type_scat_dispersion_imag
_atom_type_scat_source
C C 0.0181 0.0091 'International Tables Vol C Tables 4.2.6.8 and 6.1.1.4'
H H 0.0000 0.0000 'International Tables Vol C Tables 4.2.6.8 and 6.1.1.4'
Li Li 0.0008 0.0003 'International Tables Vol C Tables 4.2.6.8 and 6.1.1.4'
N N 0.0311 0.0180 'International Tables Vol C Tables 4.2.6.8 and 6.1.1.4'
O O 0.0492 0.0322 'International Tables Vol C Tables 4.2.6.8 and 6.1.1.4'
S S 0.3331 0.5567 'International Tables Vol C Tables 4.2.6.8 and 6.1.1.4'
Cu Cu -1.9646 0.5888 'International Tables Vol C Tables 4.2.6.8 and 6.1.1.4'

loop_
_geom_angle_atom_site_label_1
_geom_angle_atom_site_label_2
_geom_angle_atom_site_label_3
_geom_angle
_geom_angle_site_symmetry_1
_geom_angle_site_symmetry_3
N2 Cu1 N1 172.21(7) . .
N2 Cu1 Li1 124.22(10) . .
N1 Cu1 Li1 48.00(10) . .
N2 Cu1 Li2 46.38(10) . .
N1 Cu1 Li2 125.95(10) . .
Li1 Cu1 Li2 78.87(12) . .
C19 S1 Li2 96.09(12) . 3_666
C14 N2 C10 116.53(16) . .
C14 N2 Cu1 113.65(13) . .
C10 N2 Cu1 114.35(13) . .
C14 N2 Li2 111.95(18) . .
C10 N2 Li2 108.00(18) . .
Cu1 N2 Li2 88.84(13) . .
C1 N1 C5 116.30(16) . .
C1 N1 Cu1 113.51(13) . .
C5 N1 Cu1 111.88(13) . .
C1 N1 Li1 110.75(19) . .
C5 N1 Li1 114.54(18) . .
Cu1 N1 Li1 86.19(13) . .
C20 O1 C24 110.6(2) . .
C20 O1 Li1 127.9(2) . .
C24 O1 Li1 121.2(2) . .
C19 N3 Li2 134.5(2) . .
C19 N3 Li1 106.7(2) . .
Li2 N3 Li1 110.35(19) . .
N1 C5 C7 107.15(17) . .
N1 C5 C4 111.62(17) . .
C7 C5 C4 107.85(18) . .
N1 C5 C6 114.31(18) . .
C7 C5 C6 106.74(19) . .
C4 C5 C6 108.85(18) . .
N3 C19 S1 177.9(2) . .
N3 C19 Li1 49.30(16) . .
S1 C19 Li1 128.62(14) . .
C3 C4 C5 112.62(19) . .
C3 C4 H4A 109.1 . .
C5 C4 H4A 109.1 . .
C3 C4 H4B 109.1 . .
C5 C4 H4B 109.1 . .
H4A C4 H4B 107.8 . .
N2 C14 C16 106.54(17) . .
N2 C14 C13 111.56(17) . .
C16 C14 C13 107.70(19) . .
N2 C14 C15 114.29(18) . .
C16 C14 C15 106.82(19) . .
C13 C14 C15 109.57(19) . .
C3 C2 C1 112.99(19) . .
C3 C2 H2A 109.0 . .
C1 C2 H2A 109.0 . .
C3 C2 H2B 109.0 . .
C1 C2 H2B 109.0 . .
H2A C2 H2B 107.8 . .
N2 C10 C18 106.99(17) . .
N2 C10 C11 111.48(17) . .
C18 C10 C11 106.74(18) . .
N2 C10 C17 114.03(18) . .
C18 C10 C17 107.2(2) . .
C11 C10 C17 110.03(18) . .
C12 C11 C10 113.05(19) . .
C12 C11 H11A 109.0 . .
C10 C11 H11A 109.0 . .
C12 C11 H11B 109.0 . .
C10 C11 H11B 109.0 . .
H11A C11 H11B 107.8 . .
C5 C7 H7A 109.5 . .
C5 C7 H7B 109.5 . .
H7A C7 H7B 109.5 . .
C5 C7 H7C 109.5 . .
H7A C7 H7C 109.5 . .
H7B C7 H7C 109.5 . .
C4 C3 C2 108.22(18) . .
C4 C3 H3A 110.1 . .
C2 C3 H3A 110.1 . .
C4 C3 H3B 110.1 . .
C2 C3 H3B 110.1 . .
H3A C3 H3B 108.4 . .
N1 C1 C9 106.94(18) . .
N1 C1 C2 112.31(19) . .
C9 C1 C2 106.84(19) . .
N1 C1 C8 114.04(19) . .
C9 C1 C8 106.9(2) . .
C2 C1 C8 109.34(19) . .
C14 C16 H16A 109.5 . .
C14 C16 H16B 109.5 . .
H16A C16 H16B 109.5 . .
C14 C16 H16C 109.5 . .
H16A C16 H16C 109.5 . .
H16B C16 H16C 109.5 . .
C5 C6 H6A 109.5 . .
C5 C6 H6B 109.5 . .
H6A C6 H6B 109.5 . .
C5 C6 H6C 109.5 . .
H6A C6 H6C 109.5 . .
H6B C6 H6C 109.5 . .
C14 C15 H15A 109.5 . .
C14 C15 H15B 109.5 . .
H15A C15 H15B 109.5 . .
C14 C15 H15C 109.5 . .
H15A C15 H15C 109.5 . .
H15B C15 H15C 109.5 . .
C1 C9 H9A 109.5 . .
C1 C9 H9B 109.5 . .
H9A C9 H9B 109.5 . .
C1 C9 H9C 109.5 . .
H9A C9 H9C 109.5 . .
H9B C9 H9C 109.5 . .
C12 C13 C14 112.8(2) . .
C12 C13 H13A 109.0 . .
C14 C13 H13A 109.0 . .
C12 C13 H13B 109.0 . .
C14 C13 H13B 109.0 . .
H13A C13 H13B 107.8 . .
C10 C17 H17A 109.5 . .
C10 C17 H17B 109.5 . .
H17A C17 H17B 109.5 . .
C10 C17 H17C 109.5 . .
H17A C17 H17C 109.5 . .
H17B C17 H17C 109.5 . .
C10 C18 Li2 75.48(15) . .
C10 C18 H18A 109.5 . .
Li2 C18 H18A 49.5 . .
C10 C18 H18B 109.5 . .
Li2 C18 H18B 157.1 . .
H18A C18 H18B 109.5 . .
C10 C18 H18C 109.5 . .
Li2 C18 H18C 88.8 . .
H18A C18 H18C 109.5 . .
H18B C18 H18C 109.5 . .
C11 C12 C13 108.87(19) . .
C11 C12 H12A 109.9 . .
C13 C12 H12A 109.9 . .
C11 C12 H12B 109.9 . .
C13 C12 H12B 109.9 . .
H12A C12 H12B 108.3 . .
C1 C8 H8A 109.5 . .
C1 C8 H8B 109.5 . .
H8A C8 H8B 109.5 . .
C1 C8 H8C 109.5 . .
H8A C8 H8C 109.5 . .
H8B C8 H8C 109.5 . .
C24 C23 C22 111.0(3) . .
C24 C23 H23A 109.4 . .
C22 C23 H23A 109.4 . .
C24 C23 H23B 109.4 . .
C22 C23 H23B 109.4 . .
H23A C23 H23B 108.0 . .
O1 C24 C23 111.4(2) . .
O1 C24 H24A 109.3 . .
C23 C24 H24A 109.3 . .
O1 C24 H24B 109.3 . .
C23 C24 H24B 109.3 . .
H24A C24 H24B 108.0 . .
O1 C20 C21 111.4(2) . .
O1 C20 H20A 109.3 . .
C21 C20 H20A 109.3 . .
O1 C20 H20B 109.3 . .
C21 C20 H20B 109.3 . .
H20A C20 H20B 108.0 . .
C21 C22 C23 109.6(2) . .
C21 C22 H22A 109.7 . .
C23 C22 H22A 109.7 . .
C21 C22 H22B 109.7 . .
C23 C22 H22B 109.7 . .
H22A C22 H22B 108.2 . .
C20 C21 C22 111.1(3) . .
C20 C21 H21A 109.4 . .
C22 C21 H21A 109.4 . .
C20 C21 H21B 109.4 . .
C22 C21 H21B 109.4 . .
H21A C21 H21B 108.0 . .
O1 Li1 N1 135.7(2) . .
O1 Li1 N3 100.86(19) . .
N1 Li1 N3 123.4(2) . .
O1 Li1 Cu1 160.4(2) . .
N1 Li1 Cu1 45.81(10) . .
N3 Li1 Cu1 82.11(14) . .
O1 Li1 C19 90.62(17) . .
N1 Li1 C19 129.3(2) . .
N3 Li1 C19 24.03(9) . .
Cu1 Li1 C19 98.73(14) . .
O1 Li1 Li2 125.12(19) . .
N1 Li1 Li2 96.40(16) . .
N3 Li1 Li2 33.31(11) . .
Cu1 Li1 Li2 51.15(10) . .
C19 Li1 Li2 55.66(11) . .
N2 Li2 N3 128.5(2) . .
N2 Li2 S1 123.55(18) . 3_666
N3 Li2 S1 107.90(18) . 3_666
N2 Li2 Cu1 44.78(9) . .
N3 Li2 Cu1 83.83(14) . .
S1 Li2 Cu1 168.13(17) 3_666 .
N2 Li2 C18 58.63(13) . .
N3 Li2 C18 114.54(19) . .
S1 Li2 C18 101.79(15) 3_666 .
Cu1 Li2 C18 70.84(11) . .
N2 Li2 Li1 94.12(16) . .
N3 Li2 Li1 36.34(12) . .
S1 Li2 Li1 140.74(16) 3_666 .
Cu1 Li2 Li1 49.98(9) . .
C18 Li2 Li1 87.90(14) . .

loop_
_geom_bond_atom_site_label_1
_geom_bond_atom_site_label_2
_geom_bond_distance
_geom_bond_site_symmetry_2
Cu1 N2 1.9148(17) .
Cu1 N1 1.9204(17) .
Cu1 Li1 2.672(4) .
Cu1 Li2 2.718(4) .
S1 C19 1.632(3) .
S1 Li2 2.464(4) 3_666
N2 C14 1.488(3) .
N2 C10 1.490(3) .
N2 Li2 1.968(4) .
N1 C1 1.493(3) .
N1 C5 1.494(3) .
N1 Li1 1.990(4) .
O1 C20 1.436(4) .
O1 C24 1.441(3) .
O1 Li1 1.920(5) .
N3 C19 1.162(3) .
N3 Li2 2.005(4) .
N3 Li1 2.164(5) .
C5 C7 1.525(3) .
C5 C4 1.528(3) .
C5 C6 1.544(3) .
C19 Li1 2.735(5) .
C4 C3 1.513(3) .
C4 H4A 0.9900 .
C4 H4B 0.9900 .
C14 C16 1.531(3) .
C14 C13 1.534(3) .
C14 C15 1.543(3) .
C2 C3 1.519(3) .
C2 C1 1.539(3) .
C2 H2A 0.9900 .
C2 H2B 0.9900 .
C10 C18 1.528(3) .
C10 C11 1.539(3) .
C10 C17 1.542(3) .
C11 C12 1.510(4) .
C11 H11A 0.9900 .
C11 H11B 0.9900 .
C7 H7A 0.9800 .
C7 H7B 0.9800 .
C7 H7C 0.9800 .
C3 H3A 0.9900 .
C3 H3B 0.9900 .
C1 C9 1.537(3) .
C1 C8 1.540(3) .
C16 H16A 0.9800 .
C16 H16B 0.9800 .
C16 H16C 0.9800 .
C6 H6A 0.9800 .
C6 H6B 0.9800 .
C6 H6C 0.9800 .
C15 H15A 0.9800 .
C15 H15B 0.9800 .
C15 H15C 0.9800 .
C9 H9A 0.9800 .
C9 H9B 0.9800 .
C9 H9C 0.9800 .
C13 C12 1.522(4) .
C13 H13A 0.9900 .
C13 H13B 0.9900 .
C17 H17A 0.9800 .
C17 H17B 0.9800 .
C17 H17C 0.9800 .
C18 Li2 2.775(5) .
C18 H18A 0.9800 .
C18 H18B 0.9800 .
C18 H18C 0.9800 .
C12 H12A 0.9900 .
C12 H12B 0.9900 .
C8 H8A 0.9800 .
C8 H8B 0.9800 .
C8 H8C 0.9800 .
C23 C24 1.493(4) .
C23 C22 1.512(4) .
C23 H23A 0.9900 .
C23 H23B 0.9900 .
C24 H24A 0.9900 .
C24 H24B 0.9900 .
C20 C21 1.498(5) .
C20 H20A 0.9900 .
C20 H20B 0.9900 .
C22 C21 1.500(5) .
C22 H22A 0.9900 .
C22 H22B 0.9900 .
C21 H21A 0.9900 .
C21 H21B 0.9900 .
Li1 Li2 3.424(6) .
Li2 S1 2.464(4) 3_666
